data_7230498
loop_
_publ_author_name
'Han, Zhiyue'
'Jiang, Qi'
'Du, Zhiming'
'Zhang, Yupeng'
'Yang, Yuezhen'

_publ_section_title
;
 3-Nitro-4-(tetrazol-5-yl) furazan: theoretical calculations, synthesis
 and performance
;
_journal_issue 26
_journal_name_full 'RSC Advances'
_journal_page_first 14589
_journal_paper_doi 10.1039/C8RA02682C
_journal_volume 8
_journal_year 2018
_chemical_absolute_configuration ad
_chemical_formula_moiety 'C3 Cs N7 O3'
_chemical_formula_sum 'C3 Cs N7 O3'
_chemical_formula_weight 315.01
_chemical_name_systematic
;
 ? 
;
_space_group_crystal_system orthorhombic
_space_group_IT_number 29
_space_group_name_Hall 'P 2c -2ac'
_space_group_name_H-M_alt 'P c a 21'
_symmetry_space_group_name_Hall 'P 2c -2ac'
_symmetry_space_group_name_H-M 'P c a 21'
_atom_sites_solution_hydrogens geom
_atom_sites_solution_primary direct
_atom_sites_solution_secondary difmap
_audit_creation_date 2017-06-14
_audit_creation_method
;
Olex2 1.2
(compiled 2017.03.28 svn.r3405 for OlexSys, GUI svn.r5337)
;
_audit_update_record
;
2018-03-28 deposited with the CCDC.
2018-04-12 downloaded from the CCDC.
;
_cell_angle_alpha 90.00
_cell_angle_beta 90.00
_cell_angle_gamma 90.00
_cell_formula_units_Z 4
_cell_length_a 10.376(2)
_cell_length_b 10.128(2)
_cell_length_c 7.6675(15)
_cell_measurement_reflns_used 2794
_cell_measurement_temperature 153(2)
_cell_measurement_theta_max 27.4739
_cell_measurement_theta_min 1.9627
_cell_volume 805.8(3)
_computing_molecular_graphics 'Olex2 (Dolomanov et al., 2009)'
_computing_publication_material 'Olex2 (Dolomanov et al., 2009)'
_computing_structure_refinement 'XL (Sheldrick, 2008)'
_computing_structure_solution 'ShelXS (Sheldrick, 2008)'
_diffrn_ambient_temperature 153.15
_diffrn_measured_fraction_theta_full 0.995
_diffrn_measured_fraction_theta_max 0.995
_diffrn_measurement_device_type 'multiwire proportional'
_diffrn_measurement_method 'phi and omega scans'
_diffrn_radiation_monochromator graphite
_diffrn_radiation_type MoK\a
_diffrn_radiation_wavelength 0.71073
_diffrn_reflns_av_R_equivalents 0.0284
_diffrn_reflns_av_unetI/netI 0.0286
_diffrn_reflns_limit_h_max 9
_diffrn_reflns_limit_h_min -9
_diffrn_reflns_limit_k_max 7
_diffrn_reflns_limit_k_min -9
_diffrn_reflns_limit_l_max 7
_diffrn_reflns_limit_l_min -6
_diffrn_reflns_number 1533
_diffrn_reflns_theta_full 19.99
_diffrn_reflns_theta_max 19.99
_diffrn_reflns_theta_min 2.01
_diffrn_source 'fine-focus sealed tube'
_exptl_absorpt_coefficient_mu 4.592
_exptl_absorpt_correction_T_max 1.0000
_exptl_absorpt_correction_T_min 0.7056
_exptl_absorpt_correction_type multi-scan
_exptl_absorpt_process_details 'CrystalClear (Rigaku Inc., 2008)'
_exptl_crystal_colour colorless
_exptl_crystal_density_diffrn 2.597
_exptl_crystal_density_method 'not measured'
_exptl_crystal_description rod
_exptl_crystal_F_000 584
_exptl_crystal_size_max 0.12
_exptl_crystal_size_mid 0.08
_exptl_crystal_size_min 0.04
_refine_diff_density_max 3.310
_refine_diff_density_min -2.936
_refine_diff_density_rms 0.842
_refine_ls_abs_structure_details 'Flack H D (1983), Acta Cryst. A39, 876-881'
_refine_ls_abs_structure_Flack 0.72(13)
_refine_ls_extinction_method none
_refine_ls_goodness_of_fit_ref 1.689
_refine_ls_hydrogen_treatment undef
_refine_ls_matrix_type full
_refine_ls_number_parameters 127
_refine_ls_number_reflns 674
_refine_ls_number_restraints 7
_refine_ls_restrained_S_all 1.680
_refine_ls_R_factor_all 0.0497
_refine_ls_R_factor_gt 0.0370
_refine_ls_shift/su_max 2.010
_refine_ls_shift/su_mean 0.094
_refine_ls_structure_factor_coef Fsqd
_refine_ls_weighting_details 'calc w=1/[\s^2^(Fo^2^)+(0.1048P)^2^+0.4365P] where P=(Fo^2^+2Fc^2^)/3'
_refine_ls_weighting_scheme calc
_refine_ls_wR_factor_gt 0.1064
_refine_ls_wR_factor_ref 0.1800
_reflns_number_gt 663
_reflns_number_total 674
_reflns_threshold_expression >2sigma(I)
_cod_data_source_file c8ra02682c2.cif
_cod_data_source_block b
_cod_depositor_comments
;
The following automatic conversions were performed:

'_exptl_absorpt_correction_type' value 'Multi-scan' changed to
'multi-scan' according to
/home/data/users/saulius/crontab/automatic-downloads/rss-feeds/RSC/lib/dictionaries/cif_core.dic
dictionary named 'cif_core.dic' version 2.4.2 from 2011-04-26.

Automatic conversion script
Id: cif_fix_values 4973 2017-02-22 13:04:09Z antanas 
;
_cod_database_code 7230498
_olex2_refinement_description
;
1. Uiso/Uaniso restraints and constraints
C2: within 1.7A with sigma of 0.01 and sigma for terminal atoms of 0.01
Uanis(C2) \\sim Ueq: with sigma of 0.01 and sigma for terminal atoms of 0.02
;
_olex2_submission_special_instructions 'No special instructions were received'

loop_
_space_group_symop_id
_space_group_symop_operation_xyz
1 'x, y, z'
2 '-x, -y, z+1/2'
3 'x+1/2, -y, z'
4 '-x+1/2, y, z+1/2'

loop_
_atom_site_label
_atom_site_type_symbol
_atom_site_fract_x
_atom_site_fract_y
_atom_site_fract_z
_atom_site_U_iso_or_equiv
_atom_site_adp_type
_atom_site_occupancy
_atom_site_calc_flag
_atom_site_refinement_flags_adp
Cs1 Cs -0.08681(11) -0.38067(11) 0.0333(9) 0.0153(9) Uani 1 d .
N3 N 0.0847(13) 0.201(2) 0.060(4) 0.011(6) Uani 1 d .
C2 C -0.149(3) 0.1222(19) -0.044(3) 0.001(6) Uani 1 d U
N5 N -0.1540(18) -0.6367(19) 0.265(5) 0.023(6) Uani 1 d .
N7 N -0.139(2) -0.662(3) -0.182(3) 0.022(6) Uani 1 d .
O2 O -0.117(2) -0.2528(19) 0.416(3) 0.034(7) Uani 1 d .
O1 O -0.1284(14) -0.0662(16) 0.079(2) 0.021(5) Uani 1 d .
N1 N -0.2126(17) 0.0175(17) -0.015(2) 0.018(6) Uani 1 d .
N4 N 0.168(2) -0.2473(19) -0.156(3) 0.022(5) Uani 1 d .
O3 O -0.1356(19) -0.2090(19) -0.306(3) 0.028(5) Uani 1 d .
C3 C 0.298(2) -0.232(3) -0.129(4) 0.024(7) Uani 1 d .
C1 C -0.026(3) 0.1084(18) 0.034(6) 0.031(9) Uani 1 d .
N2 N -0.0140(17) -0.002(2) 0.115(3) 0.021(5) Uani 1 d .
N6 N -0.267(2) -0.5793(18) 0.238(3) 0.020(6) Uani 1 d .

loop_
_atom_site_aniso_label
_atom_site_aniso_U_11
_atom_site_aniso_U_22
_atom_site_aniso_U_33
_atom_site_aniso_U_23
_atom_site_aniso_U_13
_atom_site_aniso_U_12
Cs1 0.0127(12) 0.0143(12) 0.0190(14) 0.0024(12) 0.0001(9) -0.0021(4)
N3 0.005(12) 0.016(12) 0.012(17) 0.032(15) 0.013(14) 0.001(7)
C2 0.001(10) 0.002(10) 0.000(9) -0.002(7) -0.004(8) 0.009(8)
N5 0.000(15) 0.009(12) 0.060(19) -0.037(12) 0.007(14) -0.007(10)
N7 0.029(13) 0.038(13) 0.000(17) 0.009(14) -0.001(13) 0.019(17)
O2 0.023(12) 0.038(16) 0.042(19) 0.008(13) 0.007(10) -0.010(11)
O1 0.016(9) 0.012(9) 0.034(16) 0.032(9) 0.013(9) 0.006(9)
N1 0.015(9) 0.019(11) 0.021(17) -0.017(10) 0.002(10) -0.004(10)
N4 0.036(16) 0.018(13) 0.012(11) -0.010(10) 0.004(11) 0.004(10)
O3 0.026(11) 0.048(12) 0.009(16) 0.013(10) 0.010(10) 0.003(11)
C3 0.000(14) 0.031(18) 0.040(18) 0.025(16) 0.005(13) 0.007(13)
C1 0.025(18) 0.000(13) 0.07(2) 0.020(17) -0.06(3) 0.006(10)
N2 0.008(10) 0.030(14) 0.025(11) 0.010(11) -0.001(8) 0.009(10)
N6 0.020(16) 0.019(10) 0.020(18) -0.001(11) -0.019(12) -0.012(11)

loop_
_atom_type_symbol
_atom_type_description
_atom_type_scat_dispersion_real
_atom_type_scat_dispersion_imag
_atom_type_scat_source
C C 0.0033 0.0016 'International Tables Vol C Tables 4.2.6.8 and 6.1.1.4'
N N 0.0061 0.0033 'International Tables Vol C Tables 4.2.6.8 and 6.1.1.4'
O O 0.0106 0.0060 'International Tables Vol C Tables 4.2.6.8 and 6.1.1.4'
Cs Cs -0.3680 2.1192 'International Tables Vol C Tables 4.2.6.8 and 6.1.1.4'

loop_
_geom_angle_atom_site_label_1
_geom_angle_atom_site_label_2
_geom_angle_atom_site_label_3
_geom_angle
_geom_angle_site_symmetry_1
_geom_angle_site_symmetry_3
N5 Cs1 N5 124.1(3) . 2_544
N5 Cs1 N7 81.8(7) 2_544 .
N5 Cs1 N7 63.2(6) . .
N5 Cs1 O2 78.5(6) . .
N5 Cs1 O2 104.6(5) . 4_454
N5 Cs1 O2 120.0(6) 2_544 4_454
N5 Cs1 O1 96.8(4) 2_544 .
N5 Cs1 O1 134.8(6) . .
N5 Cs1 N4 138.1(5) . .
N5 Cs1 N4 23.4(6) 2_544 .
N5 Cs1 O3 144.2(4) 2_544 4_455
N5 Cs1 O3 91.6(5) . 4_455
N5 Cs1 N6 87.3(7) 2_544 4_454
N5 Cs1 N6 78.0(6) . 4_454
N7 Cs1 N5 82.1(6) 2_545 2_544
N7 Cs1 N5 83.8(8) 2_545 .
N7 Cs1 N7 124.5(4) 2_545 .
N7 Cs1 O2 140.4(6) 2_545 4_454
N7 Cs1 O2 92.7(5) . 4_454
N7 Cs1 O2 53.3(5) 2_545 .
N7 Cs1 O1 83.8(6) 2_545 .
N7 Cs1 N4 70.2(6) 2_545 .
N7 Cs1 O3 106.6(5) 2_545 4_455
N7 Cs1 O3 117.0(5) . 4_455
N7 Cs1 N6 148.8(6) 2_545 4_454
N7 Cs1 N6 24.4(5) . 4_454
O2 Cs1 N5 129.2(7) . 2_544
O2 Cs1 N7 141.0(5) . .
O2 Cs1 O2 90.0(5) . 4_454
O2 Cs1 O1 59.5(4) . .
O2 Cs1 N4 108.2(5) . .
O2 Cs1 O3 36.1(4) 4_454 4_455
O2 Cs1 O3 54.1(5) . 4_455
O2 Cs1 N6 143.5(5) . 4_454
O1 Cs1 N7 150.8(5) . .
O1 Cs1 O2 62.6(5) . 4_454
O1 Cs1 N4 75.6(4) . .
O1 Cs1 O3 51.5(4) . 4_455
O1 Cs1 N6 126.7(5) . 4_454
N4 Cs1 N7 105.2(5) . .
N4 Cs1 O2 116.4(5) . 4_454
N4 Cs1 O3 126.6(4) . 4_455
N4 Cs1 N6 107.9(5) . 4_454
O3 Cs1 N5 149.3(6) . .
O3 Cs1 N5 64.7(6) . 2_544
O3 Cs1 N7 92.1(5) . .
O3 Cs1 N7 126.7(6) . 2_545
O3 Cs1 O2 120.8(5) . .
O3 Cs1 O2 55.9(5) . 4_454
O3 Cs1 O1 61.8(5) . .
O3 Cs1 N4 62.9(5) . .
O3 Cs1 O3 83.5(4) . 4_455
O3 Cs1 N6 131.4(5) . .
O3 Cs1 N6 72.9(5) . 4_454
N6 Cs1 N5 24.0(5) . .
N6 Cs1 N5 143.7(5) . 2_544
N6 Cs1 N7 66.9(6) . .
N6 Cs1 N7 100.3(6) . 2_545
N6 Cs1 O2 80.8(5) . 4_454
N6 Cs1 O2 69.6(5) 4_454 4_454
N6 Cs1 O2 75.3(5) . .
N6 Cs1 O1 119.6(5) . .
N6 Cs1 N4 161.9(5) . .
N6 Cs1 O3 99.1(5) 4_454 4_455
N6 Cs1 O3 70.3(5) . 4_455
N6 Cs1 N6 71.9(3) . 4_454
O2 N3 C1 111(3) 2_554 .
O3 N3 O2 128.4(18) 2 2_554
O3 N3 C1 121(2) 2 .
N1 C2 C3 123(2) . 3_455
N1 C2 C1 108.1(18) . .
C1 C2 C3 129(2) . 3_455
Cs1 N5 Cs1 98.0(5) . 2_545
N4 N5 Cs1 80.9(17) 2_545 2_545
N4 N5 Cs1 170.8(18) 2_545 .
N6 N5 Cs1 75.8(16) . .
N6 N5 Cs1 139.1(18) . 2_545
N6 N5 N4 111(2) . 2_545
Cs1 N7 Cs1 95.9(8) 2_544 .
C3 N7 Cs1 132.5(18) 3_445 2_544
C3 N7 Cs1 128.5(17) 3_445 .
C3 N7 N6 106(2) 3_445 4_454
N6 N7 Cs1 97.3(13) 4_454 2_544
N6 N7 Cs1 79.7(14) 4_454 .
Cs1 O2 Cs1 99.9(7) . 4_455
N3 O2 Cs1 99.6(14) 2 4_455
N3 O2 Cs1 158.9(16) 2 .
N1 O1 Cs1 128.1(12) . .
N2 O1 Cs1 111.8(11) . .
N2 O1 N1 110.5(14) . .
C2 N1 O1 105.7(18) . .
N5 N4 Cs1 75.7(14) 2_544 .
C3 N4 Cs1 140.1(15) . .
C3 N4 N5 106(2) . 2_544
Cs1 O3 Cs1 98.3(5) . 4_454
N3 O3 Cs1 134.0(15) 2_554 .
N3 O3 Cs1 95.5(13) 2_554 4_454
N7 C3 C2 126(2) 3_545 3
N7 C3 N4 110(2) 3_545 .
N4 C3 C2 123(2) . 3
C2 C1 N3 133.2(19) . .
N2 C1 N3 114(2) . .
N2 C1 C2 112(2) . .
C1 N2 O1 103.4(16) . .
Cs1 N6 Cs1 102.6(5) . 4_455
Cs1 N6 Cs1 87.0(5) 4_455 3_445
Cs1 N6 Cs1 112.9(6) . 3_445
N5 N6 Cs1 144.3(14) . 3_445
N5 N6 Cs1 80.2(16) . .
N5 N6 Cs1 123.7(18) . 4_455
N5 N6 N7 106(2) . 4_455
N7 N6 Cs1 173.0(16) 4_455 .
N7 N6 Cs1 60.3(12) 4_455 3_445
N7 N6 Cs1 75.9(14) 4_455 4_455

loop_
_geom_bond_atom_site_label_1
_geom_bond_atom_site_label_2
_geom_bond_distance
_geom_bond_site_symmetry_2
Cs1 N5 3.22(3) .
Cs1 N5 3.24(3) 2_544
Cs1 N7 3.23(2) 2_545
Cs1 N7 3.34(3) .
Cs1 O2 3.45(2) 4_454
Cs1 O2 3.22(3) .
Cs1 O1 3.233(16) .
Cs1 N4 3.30(2) .
Cs1 O3 3.582(19) 4_455
Cs1 O3 3.17(2) .
Cs1 N6 3.17(2) .
Cs1 N6 3.38(2) 4_454
N3 O2 1.26(3) 2_554
N3 O3 1.16(3) 2
N3 C1 1.49(3) .
C2 N1 1.27(3) .
C2 C3 1.40(3) 3_455
C2 C1 1.42(4) .
N5 Cs1 3.24(3) 2_545
N5 N4 1.33(3) 2_545
N5 N6 1.33(3) .
N7 Cs1 3.23(2) 2_544
N7 C3 1.33(4) 3_445
N7 N6 1.42(3) 4_454
O2 Cs1 3.45(2) 4_455
O2 N3 1.26(3) 2
O1 N1 1.42(2) .
O1 N2 1.38(2) .
N4 N5 1.33(3) 2_544
N4 C3 1.37(3) .
O3 Cs1 3.582(19) 4_454
O3 N3 1.16(3) 2_554
C3 C2 1.40(3) 3
C3 N7 1.33(4) 3_545
C1 N2 1.28(3) .
N6 Cs1 3.691(17) 3_445
N6 Cs1 3.38(2) 4_455
N6 N7 1.42(3) 4_455

loop_
_geom_torsion_atom_site_label_1
_geom_torsion_atom_site_label_2
_geom_torsion_atom_site_label_3
_geom_torsion_atom_site_label_4
_geom_torsion
_geom_torsion_site_symmetry_1
_geom_torsion_site_symmetry_4
Cs1 N5 N6 Cs1 -158.2(12) 2_545 3_445
Cs1 N5 N6 Cs1 -98.8(14) . 4_455
Cs1 N5 N6 Cs1 -13(4) 2_545 4_455
Cs1 N5 N6 Cs1 116(3) . 3_445
Cs1 N5 N6 Cs1 86(3) 2_545 .
Cs1 N5 N6 N7 177.6(17) . 4_455
Cs1 N5 N6 N7 -97(2) 2_545 4_455
Cs1 O1 N1 C2 -138.6(14) . .
Cs1 O1 N2 C1 144(2) . .
Cs1 N4 C3 C2 -92(3) . 3
Cs1 N4 C3 N7 84(3) . 3_545
N3 C1 N2 O1 177(3) . .
C2 C1 N2 O1 4(4) . .
N5 Cs1 N5 Cs1 70.6(15) 2_544 2_545
N5 Cs1 N5 N4 -12(13) 2_544 2_545
N5 Cs1 N5 N6 -150.6(11) 2_544 .
N5 Cs1 N7 Cs1 -140.3(8) . 2_544
N5 Cs1 N7 Cs1 -5.3(6) 2_544 2_544
N5 Cs1 N7 C3 21.3(18) . 3_445
N5 Cs1 N7 C3 156(2) 2_544 3_445
N5 Cs1 N7 N6 123.4(15) . 4_454
N5 Cs1 N7 N6 -101.6(12) 2_544 4_454
N5 Cs1 O2 Cs1 -176.2(5) 2_544 4_455
N5 Cs1 O2 Cs1 -51.3(5) . 4_455
N5 Cs1 O2 N3 -18(5) 2_544 2
N5 Cs1 O2 N3 106(5) . 2
N5 Cs1 O1 N1 93.4(13) 2_544 .
N5 Cs1 O1 N1 -110.5(14) . .
N5 Cs1 O1 N2 107.0(12) . .
N5 Cs1 O1 N2 -49.1(14) 2_544 .
N5 Cs1 N4 N5 62.7(13) . 2_544
N5 Cs1 N4 C3 -98(3) 2_544 .
N5 Cs1 N4 C3 -36(3) . .
N5 Cs1 O3 Cs1 123.2(7) 2_544 4_454
N5 Cs1 O3 Cs1 8.5(14) . 4_454
N5 Cs1 O3 N3 17(2) 2_544 2_554
N5 Cs1 O3 N3 -98(2) . 2_554
N5 Cs1 N6 Cs1 122.5(17) . 4_455
N5 Cs1 N6 Cs1 -102.0(11) 2_544 3_445
N5 Cs1 N6 Cs1 165.8(10) 2_544 4_455
N5 Cs1 N6 Cs1 -145.3(19) . 3_445
N5 Cs1 N6 N5 43.3(14) 2_544 .
N5 Cs1 N6 N7 -160(14) . 4_455
N5 Cs1 N6 N7 -117(13) 2_544 4_455
N5 N4 C3 C2 -179(2) 2_544 3
N5 N4 C3 N7 -3(3) 2_544 3_545
N7 Cs1 N5 Cs1 -5.5(6) 2_545 2_545
N7 Cs1 N5 Cs1 128.3(8) . 2_545
N7 Cs1 N5 N4 46(12) . 2_545
N7 Cs1 N5 N4 -88(12) 2_545 2_545
N7 Cs1 N5 N6 -92.9(17) . .
N7 Cs1 N5 N6 133.3(16) 2_545 .
N7 Cs1 N7 Cs1 -79.8(9) 2_545 2_544
N7 Cs1 N7 C3 81.7(18) 2_545 3_445
N7 Cs1 N7 N6 -176.1(12) 2_545 4_454
N7 Cs1 O2 Cs1 -40.6(11) . 4_455
N7 Cs1 O2 Cs1 -142.1(9) 2_545 4_455
N7 Cs1 O2 N3 16(4) 2_545 2
N7 Cs1 O2 N3 117(4) . 2
N7 Cs1 O1 N1 174.7(12) 2_545 .
N7 Cs1 O1 N1 8.1(18) . .
N7 Cs1 O1 N2 32.1(13) 2_545 .
N7 Cs1 O1 N2 -134.5(12) . .
N7 Cs1 N4 N5 -4.0(16) . 2_544
N7 Cs1 N4 N5 117.7(17) 2_545 2_544
N7 Cs1 N4 C3 19(3) 2_545 .
N7 Cs1 N4 C3 -102(3) . .
N7 Cs1 O3 Cs1 -179.6(5) 2_545 4_454
N7 Cs1 O3 Cs1 43.2(6) . 4_454
N7 Cs1 O3 N3 74(2) 2_545 2_554
N7 Cs1 O3 N3 -63(2) . 2_554
N7 Cs1 N6 Cs1 75.2(6) 2_545 4_455
N7 Cs1 N6 Cs1 -161.6(7) . 4_455
N7 Cs1 N6 Cs1 167.3(7) 2_545 3_445
N7 Cs1 N6 Cs1 -69.5(7) . 3_445
N7 Cs1 N6 N5 75.9(16) . .
N7 Cs1 N6 N5 -47.3(17) 2_545 .
N7 Cs1 N6 N7 -85(13) . 4_455
N7 Cs1 N6 N7 152(13) 2_545 4_455
O2 Cs1 N5 Cs1 -59.2(7) . 2_545
O2 Cs1 N5 Cs1 -146.1(6) 4_454 2_545
O2 Cs1 N5 N4 131(12) 4_454 2_545
O2 Cs1 N5 N4 -142(12) . 2_545
O2 Cs1 N5 N6 79.6(16) . .
O2 Cs1 N5 N6 -7.3(17) 4_454 .
O2 Cs1 N7 Cs1 114.7(6) 4_454 2_544
O2 Cs1 N7 Cs1 -152.0(7) . 2_544
O2 Cs1 N7 C3 9(2) . 3_445
O2 Cs1 N7 C3 -84(2) 4_454 3_445
O2 Cs1 N7 N6 111.6(13) . 4_454
O2 Cs1 N7 N6 18.3(13) 4_454 4_454
O2 Cs1 O2 Cs1 53.7(8) 4_454 4_455
O2 Cs1 O2 N3 -149(4) 4_454 2
O2 Cs1 O1 N1 -27.0(12) 4_454 .
O2 Cs1 O1 N1 -134.7(14) . .
O2 Cs1 O1 N2 82.8(12) . .
O2 Cs1 O1 N2 -169.5(13) 4_454 .
O2 Cs1 N4 N5 155.7(15) . 2_544
O2 Cs1 N4 N5 -104.9(16) 4_454 2_544
O2 Cs1 N4 C3 57(3) . .
O2 Cs1 N4 C3 157(3) 4_454 .
O2 Cs1 O3 Cs1 -48.6(6) 4_454 4_454
O2 Cs1 O3 Cs1 -114.7(6) . 4_454
O2 Cs1 O3 N3 -155(2) 4_454 2_554
O2 Cs1 O3 N3 139(2) . 2_554
O2 Cs1 N6 Cs1 119.9(7) . 3_445
O2 Cs1 N6 Cs1 27.7(6) . 4_455
O2 Cs1 N6 Cs1 27.5(7) 4_454 3_445
O2 Cs1 N6 Cs1 -64.7(6) 4_454 4_455
O2 Cs1 N6 N5 -94.8(16) . .
O2 Cs1 N6 N5 172.8(16) 4_454 .
O2 Cs1 N6 N7 12(13) 4_454 4_455
O2 Cs1 N6 N7 105(13) . 4_455
O2 N3 C1 C2 -53(5) 2_554 .
O2 N3 C1 N2 136(3) 2_554 .
O1 Cs1 N5 Cs1 -80.3(7) . 2_545
O1 Cs1 N5 N4 -163(12) . 2_545
O1 Cs1 N5 N6 58.4(19) . .
O1 Cs1 N7 Cs1 84.0(10) . 2_544
O1 Cs1 N7 C3 -115(2) . 3_445
O1 Cs1 N7 N6 -12.4(19) . 4_454
O1 Cs1 O2 Cs1 111.4(6) . 4_455
O1 Cs1 O2 N3 -91(5) . 2
O1 Cs1 N4 N5 -153.8(16) . 2_544
O1 Cs1 N4 C3 108(3) . .
O1 Cs1 O3 Cs1 -123.1(6) . 4_454
O1 Cs1 O3 N3 131(2) . 2_554
O1 Cs1 N6 Cs1 -13.5(7) . 4_455
O1 Cs1 N6 Cs1 78.6(7) . 3_445
O1 Cs1 N6 N5 -136.0(16) . .
O1 Cs1 N6 N7 64(13) . 4_455
N1 C2 C1 N3 -173(4) . .
N1 C2 C1 N2 -2(4) . .
N1 O1 N2 C1 -5(3) . .
N4 Cs1 N5 Cs1 45.4(12) . 2_545
N4 Cs1 N5 N4 -37(13) . 2_545
N4 Cs1 N5 N6 -175.9(13) . .
N4 Cs1 N7 Cs1 -3.7(6) . 2_544
N4 Cs1 N7 C3 158(2) . 3_445
N4 Cs1 N7 N6 -100.0(13) . 4_454
N4 Cs1 O2 Cs1 171.6(5) . 4_455
N4 Cs1 O2 N3 -31(5) . 2
N4 Cs1 O1 N1 103.6(13) . .
N4 Cs1 O1 N2 -38.9(12) . .
N4 Cs1 O3 Cs1 149.3(7) . 4_454
N4 Cs1 O3 N3 43(2) . 2_554
N4 Cs1 N6 Cs1 -136.4(15) . 3_445
N4 Cs1 N6 Cs1 131.4(16) . 4_455
N4 Cs1 N6 N5 9(3) . .
N4 Cs1 N6 N7 -152(12) . 4_455
N4 N5 N6 Cs1 -174(3) 2_545 .
N4 N5 N6 Cs1 -57(5) 2_545 3_445
N4 N5 N6 Cs1 88(2) 2_545 4_455
N4 N5 N6 N7 4(4) 2_545 4_455
O3 Cs1 N5 Cs1 168.0(8) . 2_545
O3 Cs1 N5 Cs1 -112.0(6) 4_455 2_545
O3 Cs1 N5 N4 165(12) 4_455 2_545
O3 Cs1 N5 N4 85(12) . 2_545
O3 Cs1 N5 N6 26.7(16) 4_455 .
O3 Cs1 N5 N6 -53(2) . .
O3 Cs1 N7 Cs1 58.8(6) . 2_544
O3 Cs1 N7 Cs1 142.6(5) 4_455 2_544
O3 Cs1 N7 C3 -56(2) 4_455 3_445
O3 Cs1 N7 C3 -139.7(19) . 3_445
O3 Cs1 N7 N6 -37.6(13) . 4_454
O3 Cs1 N7 N6 46.2(14) 4_455 4_454
O3 Cs1 O2 Cs1 49.2(5) 4_455 4_455
O3 Cs1 O2 Cs1 102.9(6) . 4_455
O3 Cs1 O2 N3 -153(5) 4_455 2
O3 Cs1 O2 N3 -99(5) . 2
O3 Cs1 O1 N1 36.9(12) . .
O3 Cs1 O1 N1 -68.4(13) 4_455 .
O3 Cs1 O1 N2 -105.6(12) . .
O3 Cs1 O1 N2 149.1(13) 4_455 .
O3 Cs1 N4 N5 -88.4(16) . 2_544
O3 Cs1 N4 N5 -145.9(15) 4_455 2_544
O3 Cs1 N4 C3 116(3) 4_455 .
O3 Cs1 N4 C3 173(3) . .
O3 Cs1 O3 Cs1 -73.7(7) 4_455 4_454
O3 Cs1 O3 N3 -180(2) 4_455 2_554
O3 Cs1 N6 Cs1 -90.5(7) . 4_455
O3 Cs1 N6 Cs1 63.2(6) 4_455 3_445
O3 Cs1 N6 Cs1 1.6(11) . 3_445
O3 Cs1 N6 Cs1 -28.9(5) 4_455 4_455
O3 Cs1 N6 N5 147.0(16) . .
O3 Cs1 N6 N5 -151.5(17) 4_455 .
O3 Cs1 N6 N7 -13(13) . 4_455
O3 Cs1 N6 N7 48(13) 4_455 4_455
O3 N3 C1 C2 133(4) 2 .
O3 N3 C1 N2 -38(4) 2 .
C3 C2 N1 O1 -177(2) 3_455 .
C3 C2 C1 N3 2(7) 3_455 .
C3 C2 C1 N2 173(3) 3_455 .
C1 C2 N1 O1 -2(3) . .
N2 O1 N1 C2 4(2) . .
N6 Cs1 N5 Cs1 -138.8(19) . 2_545
N6 Cs1 N5 Cs1 149.0(7) 4_454 2_545
N6 Cs1 N5 N4 66(12) 4_454 2_545
N6 Cs1 N5 N4 139(13) . 2_545
N6 Cs1 N5 N6 -72.3(15) 4_454 .
N6 Cs1 N7 Cs1 -166.5(7) . 2_544
N6 Cs1 N7 Cs1 96.3(13) 4_454 2_544
N6 Cs1 N7 C3 -4.9(18) . 3_445
N6 Cs1 N7 C3 -102(2) 4_454 3_445
N6 Cs1 N7 N6 97.2(11) . 4_454
N6 Cs1 O2 Cs1 -26.9(5) . 4_455
N6 Cs1 O2 Cs1 -0.4(11) 4_454 4_455
N6 Cs1 O2 N3 157(4) 4_454 2
N6 Cs1 O2 N3 131(5) . 2
N6 Cs1 O1 N1 1.7(14) 4_454 .
N6 Cs1 O1 N1 -87.0(13) . .
N6 Cs1 O1 N2 -140.8(11) 4_454 .
N6 Cs1 O1 N2 130.5(12) . .
N6 Cs1 N4 N5 57(3) . 2_544
N6 Cs1 N4 N5 -29.3(16) 4_454 2_544
N6 Cs1 N4 C3 -128(3) 4_454 .
N6 Cs1 N4 C3 -41(4) . .
N6 Cs1 O3 Cs1 -17.3(9) . 4_454
N6 Cs1 O3 Cs1 28.0(5) 4_454 4_454
N6 Cs1 O3 N3 -78(2) 4_454 2_554
N6 Cs1 O3 N3 -123(2) . 2_554
N6 Cs1 N6 Cs1 -136.1(7) 4_454 4_455
N6 Cs1 N6 Cs1 -43.9(5) 4_454 3_445
N6 Cs1 N6 N5 101.4(16) 4_454 .
N6 Cs1 N6 N7 -59(13) 4_454 4_455
